data_2223762
loop_
_publ_author_name
'Kitiphaisalnont, Panana'
'Siripaisarnpipat, Sutatip'
'Chaichit, Narongsak'

_publ_section_title
;
 Di-\m~4~-succinato-tetrakis[aquaphenanthrolinecopper(II)] tetranitrate
 tetrahydrate
;
_journal_coeditor_code HB5112
_journal_issue 11
_journal_name_full 'Acta Crystallographica Section E'
_journal_page_first m1284
_journal_paper_doi 10.1107/S1600536809039580
_journal_volume 65
_journal_year 2009
_chemical_formula_iupac '[Cu4 (C4 H4 O4)2 (C12 H8 N2)4 (H2 O)4] (N O3)4, 4H2 O'
_chemical_formula_moiety 'C56 H48 Cu4 N8 O12 4+, 4(N O3 -), 4(H2 O)'
_chemical_formula_sum 'C56 H56 Cu4 N12 O28'
_chemical_formula_weight 1599.29
_chemical_name_systematic
;
Di-\m~4~-succinato-tetrakis[aquaphenanthrolinecopper(II)]
tetranitrate tetrahydrate
;
_space_group_IT_number 14
_symmetry_cell_setting monoclinic
_symmetry_space_group_name_Hall '-P 2ybc'
_symmetry_space_group_name_H-M 'P 1 21/c 1'
_atom_sites_solution_hydrogens geom
_atom_sites_solution_primary direct
_atom_sites_solution_secondary difmap
_audit_creation_method SHELXL97
_cell_angle_alpha 90.00
_cell_angle_beta 96.0310(10)
_cell_angle_gamma 90.00
_cell_formula_units_Z 2
_cell_length_a 8.91800(10)
_cell_length_b 34.1090(2)
_cell_length_c 10.3620(2)
_cell_measurement_reflns_used 23295
_cell_measurement_temperature 293(2)
_cell_measurement_theta_max 61.08
_cell_volume 3134.51(7)
_computing_cell_refinement 'SAINT (Bruker, 2000)'
_computing_data_collection 'SMART (Bruker, 2000)'
_computing_data_reduction 'SAINT (Bruker, 2000)'
_computing_molecular_graphics 'SHELXTL (Sheldrick, 2008)'
_computing_publication_material 'SHELXTL (Sheldrick, 2008)'
_computing_structure_refinement 'SHELXL97 (Sheldrick, 2008)'
_computing_structure_solution 'SHELXS97 (Sheldrick, 2008)'
_diffrn_ambient_temperature 293(2)
_diffrn_measured_fraction_theta_full 0.969
_diffrn_measured_fraction_theta_max 0.969
_diffrn_measurement_device_type 'Bruker SMART 1K CCD'
_diffrn_measurement_method \w
_diffrn_radiation_monochromator graphite
_diffrn_radiation_source 'fine-focus sealed tube'
_diffrn_radiation_type MoK\a
_diffrn_radiation_wavelength 0.71073
_diffrn_reflns_av_R_equivalents 0.018
_diffrn_reflns_av_sigmaI/netI 0.024
_diffrn_reflns_limit_h_max 9
_diffrn_reflns_limit_h_min -12
_diffrn_reflns_limit_k_max 48
_diffrn_reflns_limit_k_min -37
_diffrn_reflns_limit_l_max 14
_diffrn_reflns_limit_l_min -13
_diffrn_reflns_number 23089
_diffrn_reflns_theta_full 30.49
_diffrn_reflns_theta_max 30.49
_diffrn_reflns_theta_min 1.19
_exptl_absorpt_coefficient_mu 1.438
_exptl_absorpt_correction_type none
_exptl_crystal_colour green
_exptl_crystal_density_diffrn 1.694
_exptl_crystal_density_method 'not measured'
_exptl_crystal_description slab
_exptl_crystal_F_000 1632
_exptl_crystal_size_max 0.200
_exptl_crystal_size_mid 0.188
_exptl_crystal_size_min 0.100
_refine_diff_density_max 2.879
_refine_diff_density_min -1.593
_refine_ls_extinction_method none
_refine_ls_goodness_of_fit_ref 1.049
_refine_ls_hydrogen_treatment mixed
_refine_ls_matrix_type full
_refine_ls_number_parameters 463
_refine_ls_number_reflns 8980
_refine_ls_number_restraints 101
_refine_ls_restrained_S_all 1.043
_refine_ls_R_factor_all 0.0729
_refine_ls_R_factor_gt 0.0644
_refine_ls_shift/su_max 0.000
_refine_ls_shift/su_mean 0.000
_refine_ls_structure_factor_coef Fsqd
_refine_ls_weighting_details 'calc w=1/[\s^2^(Fo^2^)+(0.1023P)^2^+8.0138P] where P=(Fo^2^+2Fc^2^)/3'
_refine_ls_weighting_scheme calc
_refine_ls_wR_factor_gt 0.1828
_refine_ls_wR_factor_ref 0.1910
_reflns_number_gt 7772
_reflns_number_total 8980
_reflns_threshold_expression I>2\s(I)
_cod_data_source_file hb5112.cif
_cod_data_source_block I
_cod_original_sg_symbol_H-M 'P 21/c'
_cod_database_code 2223762
_cod_database_fobs_code 2223762

loop_
_symmetry_equiv_pos_as_xyz
'x, y, z'
'-x, y+1/2, -z+1/2'
'-x, -y, -z'
'x, -y-1/2, z-1/2'

loop_
_atom_site_type_symbol
_atom_site_label
_atom_site_fract_x
_atom_site_fract_y
_atom_site_fract_z
_atom_site_U_iso_or_equiv
_atom_site_adp_type
_atom_site_calc_flag
_atom_site_refinement_flags
_atom_site_occupancy
_atom_site_disorder_assembly
_atom_site_disorder_group
Cu Cu1 0.28697(5) 0.045902(12) 0.25937(4) 0.02773(12) Uani d . 1 . .
Cu Cu2 0.45414(5) 0.092420(12) 0.07025(4) 0.02759(12) Uani d . 1 . .
O O1 0.5954(3) 0.05491(8) 0.1565(3) 0.0403(6) Uani d . 1 . .
O O2 0.4661(3) 0.01290(8) 0.2689(3) 0.0384(6) Uani d . 1 . .
O O3 0.6118(4) 0.11127(12) -0.0618(3) 0.0431(7) Uani d . 1 . .
O O4 0.1350(5) 0.01289(11) 0.3799(4) 0.0577(9) Uani d D 1 . .
O O5 0.2091(3) 0.02148(9) 0.0939(3) 0.0366(6) Uani d . 1 . .
O O6 0.3553(4) 0.05135(8) -0.0390(3) 0.0396(6) Uani d . 1 . .
O O7 -0.1911(12) 0.2391(4) 0.0691(10) 0.191(2) Uani d DU 1 . .
O O8 -0.1382(12) 0.2708(4) 0.2187(10) 0.191(2) Uani d DU 1 . .
O O9 -0.3494(12) 0.2700(4) 0.1619(9) 0.191(2) Uani d DU 1 . .
O O10 -0.0018(6) 0.06202(15) 0.6390(5) 0.0804(7) Uani d DU 1 . .
O O11 -0.1232(6) 0.11331(15) 0.5928(5) 0.0804(7) Uani d DU 1 . .
O O12 -0.0996(6) 0.07141(15) 0.4439(5) 0.0804(7) Uani d DU 1 . .
O O13 0.8466(5) 0.06449(13) -0.1270(4) 0.0529(8) Uani d . 1 . .
O O14 0.6181(10) 0.18964(17) -0.1023(7) 0.105(2) Uani d D 1 . .
N N1 0.1424(3) 0.09146(9) 0.2426(3) 0.0281(5) Uani d . 1 . .
N N2 0.3661(3) 0.07455(9) 0.4221(3) 0.0299(6) Uani d . 1 . .
N N3 0.2987(3) 0.13232(9) -0.0008(3) 0.0313(6) Uani d . 1 . .
N N4 0.5046(3) 0.13445(8) 0.2033(3) 0.0285(5) Uani d . 1 . .
N N5 -0.0754(7) 0.08168(19) 0.5574(6) 0.0804(7) Uani d DU 1 . .
N N6 -0.2256(16) 0.2581(4) 0.1483(12) 0.191(2) Uani d DU 1 . .
C C1 0.0277(4) 0.09854(12) 0.1527(4) 0.0348(7) Uani d . 1 . .
H H1 0.0070 0.0806 0.0856 0.042 Uiso calc R 1 . .
C C2 -0.0628(5) 0.13195(14) 0.1556(5) 0.0442(9) Uani d . 1 . .
H H2 -0.1422 0.1359 0.0912 0.053 Uiso calc R 1 . .
C C3 -0.0343(5) 0.15882(13) 0.2536(5) 0.0441(9) Uani d . 1 . .
H H3 -0.0919 0.1815 0.2547 0.053 Uiso calc R 1 . .
C C4 0.0829(4) 0.15163(11) 0.3524(4) 0.0357(7) Uani d . 1 . .
C C5 0.1192(6) 0.17666(13) 0.4627(5) 0.0502(11) Uani d . 1 . .
H H5 0.0631 0.1993 0.4711 0.060 Uiso calc R 1 . .
C C6 0.2326(6) 0.16796(14) 0.5539(4) 0.0524(11) Uani d . 1 . .
H H6 0.2540 0.1849 0.6237 0.063 Uiso calc R 1 . .
C C7 0.3218(5) 0.13296(12) 0.5464(4) 0.0396(8) Uani d . 1 . .
C C8 0.4391(6) 0.12140(15) 0.6398(4) 0.0508(11) Uani d . 1 . .
H H8 0.4656 0.1369 0.7124 0.061 Uiso calc R 1 . .
C C9 0.5138(6) 0.08717(15) 0.6231(4) 0.0507(11) Uani d . 1 . .
H H9 0.5903 0.0790 0.6852 0.061 Uiso calc R 1 . .
C C10 0.4754(5) 0.06441(13) 0.5126(4) 0.0404(8) Uani d . 1 . .
H H10 0.5284 0.0413 0.5021 0.049 Uiso calc R 1 . .
C C11 0.2887(4) 0.10818(11) 0.4393(3) 0.0302(6) Uani d . 1 . .
C C12 0.1680(4) 0.11755(10) 0.3420(3) 0.0287(6) Uani d . 1 . .
C C13 0.1976(5) 0.12984(14) -0.1039(4) 0.0409(8) Uani d . 1 . .
H H13 0.1950 0.1075 -0.1555 0.049 Uiso calc R 1 . .
C C14 0.0944(5) 0.16024(16) -0.1369(5) 0.0503(11) Uani d . 1 . .
H H14 0.0256 0.1580 -0.2105 0.060 Uiso calc R 1 . .
C C15 0.0946(5) 0.19314(14) -0.0612(5) 0.0495(10) Uani d . 1 . .
H H15 0.0250 0.2131 -0.0818 0.059 Uiso calc R 1 . .
C C16 0.2019(5) 0.19638(12) 0.0489(4) 0.0401(8) Uani d . 1 . .
C C17 0.2115(6) 0.22905(12) 0.1378(5) 0.0513(11) Uani d . 1 . .
H H17 0.1425 0.2495 0.1242 0.062 Uiso calc R 1 . .
C C18 0.3176(6) 0.23065(12) 0.2398(6) 0.0529(11) Uani d . 1 . .
H H18 0.3224 0.2524 0.2941 0.063 Uiso calc R 1 . .
C C19 0.4237(5) 0.19925(11) 0.2661(4) 0.0385(8) Uani d . 1 . .
C C20 0.5367(6) 0.19841(13) 0.3722(5) 0.0478(10) Uani d . 1 . .
H H20 0.5482 0.2194 0.4295 0.057 Uiso calc R 1 . .
C C21 0.6289(5) 0.16652(14) 0.3902(4) 0.0446(9) Uani d . 1 . .
H H21 0.7046 0.1660 0.4591 0.053 Uiso calc R 1 . .
C C22 0.6097(4) 0.13465(12) 0.3049(4) 0.0346(7) Uani d . 1 . .
H H22 0.6723 0.1129 0.3195 0.042 Uiso calc R 1 . .
C C23 0.4138(4) 0.16638(10) 0.1835(4) 0.0300(6) Uani d . 1 . .
C C24 0.3028(4) 0.16508(10) 0.0740(3) 0.0303(6) Uani d . 1 . .
C C25 0.5830(4) 0.02380(10) 0.2196(3) 0.0288(6) Uani d . 1 . .
C C26 0.7229(4) -0.00119(11) 0.2433(3) 0.0307(7) Uani d . 1 . .
C C27 0.2562(4) 0.02685(10) -0.0151(3) 0.0276(6) Uani d . 1 . .
C C28 0.1862(4) 0.00277(12) -0.1284(4) 0.0319(7) Uani d . 1 . .
H H13D 0.865(7) 0.0669(19) -0.191(7) 0.054(19) Uiso d . 1 . .
H H13C 0.840(8) 0.042(2) -0.128(7) 0.07(2) Uiso d . 1 . .
H H4 0.624(7) 0.132(2) -0.075(6) 0.055(18) Uiso d . 1 . .
H H16 0.671(7) 0.0999(18) -0.081(6) 0.047(16) Uiso d . 1 . .
H H24 0.101(10) -0.0089(12) 0.393(9) 0.11(3) Uiso d D 1 . .
H H23 0.080(6) 0.0256(17) 0.422(5) 0.065(19) Uiso d D 1 . .
H H28B 0.173(7) -0.0210(18) -0.092(6) 0.057(16) Uiso d . 1 . .
H H26B 0.704(7) -0.0255(19) 0.270(6) 0.058(16) Uiso d . 1 . .
H H26A 0.773(6) 0.0080(14) 0.316(5) 0.039(12) Uiso d . 1 . .
H H28A 0.098(7) 0.0156(19) -0.140(6) 0.065(18) Uiso d . 1 . .
H H14B 0.669(8) 0.200(2) -0.155(6) 0.10(3) Uiso d D 1 . .
H H14C 0.679(10) 0.198(3) -0.044(8) 0.09(3) Uiso d . 1 . .

loop_
_atom_site_aniso_label
_atom_site_aniso_U_11
_atom_site_aniso_U_22
_atom_site_aniso_U_33
_atom_site_aniso_U_12
_atom_site_aniso_U_13
_atom_site_aniso_U_23
Cu1 0.0279(2) 0.0305(2) 0.0247(2) 0.00133(15) 0.00241(15) -0.00501(15)
Cu2 0.0291(2) 0.0243(2) 0.0287(2) 0.00061(14) -0.00019(15) -0.00122(14)
O1 0.0387(14) 0.0304(13) 0.0505(16) 0.0070(11) -0.0019(12) 0.0056(11)
O2 0.0359(13) 0.0400(14) 0.0402(14) 0.0100(11) 0.0079(11) 0.0007(11)
O3 0.0407(16) 0.0469(19) 0.0435(16) 0.0031(14) 0.0136(13) 0.0056(14)
O4 0.072(2) 0.0434(18) 0.063(2) -0.0140(17) 0.0327(19) -0.0013(16)
O5 0.0366(13) 0.0438(15) 0.0298(12) -0.0025(11) 0.0053(10) -0.0122(11)
O6 0.0477(16) 0.0338(13) 0.0368(14) -0.0110(11) 0.0018(12) -0.0077(11)
O7 0.146(4) 0.276(7) 0.139(4) 0.073(4) -0.043(3) -0.078(4)
O8 0.146(4) 0.276(7) 0.139(4) 0.073(4) -0.043(3) -0.078(4)
O9 0.146(4) 0.276(7) 0.139(4) 0.073(4) -0.043(3) -0.078(4)
O10 0.0886(18) 0.0729(15) 0.0775(16) 0.0048(13) -0.0016(13) -0.0012(13)
O11 0.0886(18) 0.0729(15) 0.0775(16) 0.0048(13) -0.0016(13) -0.0012(13)
O12 0.0886(18) 0.0729(15) 0.0775(16) 0.0048(13) -0.0016(13) -0.0012(13)
O13 0.062(2) 0.051(2) 0.048(2) 0.0071(17) 0.0155(17) -0.0016(16)
O14 0.169(7) 0.059(3) 0.089(4) -0.035(4) 0.023(5) 0.007(3)
N1 0.0273(13) 0.0322(14) 0.0246(12) -0.0023(10) 0.0023(10) -0.0017(10)
N2 0.0325(14) 0.0333(14) 0.0235(12) -0.0018(11) 0.0004(11) -0.0009(11)
N3 0.0293(14) 0.0331(14) 0.0307(14) 0.0010(11) -0.0004(11) 0.0028(11)
N4 0.0275(13) 0.0258(13) 0.0316(14) 0.0000(10) 0.0008(11) -0.0001(10)
N5 0.0886(18) 0.0729(15) 0.0775(16) 0.0048(13) -0.0016(13) -0.0012(13)
N6 0.146(4) 0.276(7) 0.139(4) 0.073(4) -0.043(3) -0.078(4)
C1 0.0276(16) 0.0421(19) 0.0333(17) -0.0040(14) -0.0037(13) -0.0033(14)
C2 0.0297(18) 0.053(2) 0.048(2) 0.0044(16) -0.0056(16) 0.0041(19)
C3 0.0336(18) 0.038(2) 0.060(3) 0.0081(15) 0.0050(17) 0.0029(18)
C4 0.0380(18) 0.0296(16) 0.0399(19) 0.0033(14) 0.0060(15) -0.0033(14)
C5 0.064(3) 0.0328(19) 0.055(3) 0.0055(19) 0.010(2) -0.0127(18)
C6 0.076(3) 0.041(2) 0.040(2) 0.001(2) 0.004(2) -0.0183(18)
C7 0.052(2) 0.0382(19) 0.0274(16) -0.0061(16) 0.0000(15) -0.0065(14)
C8 0.067(3) 0.055(3) 0.0281(18) -0.009(2) -0.0080(18) -0.0079(17)
C9 0.057(3) 0.060(3) 0.0311(19) -0.001(2) -0.0140(18) 0.0008(18)
C10 0.044(2) 0.045(2) 0.0307(17) 0.0021(16) -0.0045(15) 0.0051(15)
C11 0.0355(17) 0.0324(16) 0.0225(14) -0.0036(13) 0.0025(12) -0.0024(12)
C12 0.0289(15) 0.0295(15) 0.0279(15) -0.0003(12) 0.0043(12) -0.0034(12)
C13 0.0392(19) 0.051(2) 0.0314(17) 0.0005(17) -0.0034(15) 0.0014(16)
C14 0.043(2) 0.065(3) 0.040(2) 0.004(2) -0.0099(17) 0.010(2)
C15 0.044(2) 0.048(2) 0.054(3) 0.0117(19) -0.0056(19) 0.015(2)
C16 0.0401(19) 0.0319(18) 0.048(2) 0.0054(15) 0.0032(16) 0.0113(16)
C17 0.056(3) 0.0281(18) 0.068(3) 0.0121(17) 0.001(2) 0.0058(19)
C18 0.062(3) 0.0242(17) 0.072(3) 0.0041(17) 0.004(2) -0.0074(19)
C19 0.042(2) 0.0251(16) 0.048(2) -0.0041(14) 0.0037(16) -0.0028(15)
C20 0.053(2) 0.040(2) 0.049(2) -0.0090(18) -0.0010(19) -0.0123(18)
C21 0.041(2) 0.050(2) 0.040(2) -0.0082(17) -0.0066(16) -0.0077(17)
C22 0.0298(16) 0.0386(18) 0.0343(17) -0.0006(13) -0.0018(13) 0.0008(14)
C23 0.0308(16) 0.0243(14) 0.0346(16) -0.0019(12) 0.0018(13) 0.0015(12)
C24 0.0302(15) 0.0274(15) 0.0335(16) 0.0011(12) 0.0044(13) 0.0052(12)
C25 0.0325(16) 0.0280(15) 0.0248(14) 0.0066(12) -0.0026(12) -0.0060(11)
C26 0.0326(16) 0.0332(17) 0.0250(15) 0.0076(13) -0.0036(12) -0.0022(13)
C27 0.0254(14) 0.0275(15) 0.0287(15) 0.0053(11) -0.0021(11) -0.0070(12)
C28 0.0272(15) 0.0353(17) 0.0320(16) 0.0006(13) -0.0024(12) -0.0101(14)

loop_
_atom_type_symbol
_atom_type_description
_atom_type_scat_dispersion_real
_atom_type_scat_dispersion_imag
_atom_type_scat_source
C C 0.0033 0.0016 'International Tables Vol C Tables 4.2.6.8 and 6.1.1.4'
H H 0.0000 0.0000 'International Tables Vol C Tables 4.2.6.8 and 6.1.1.4'
N N 0.0061 0.0033 'International Tables Vol C Tables 4.2.6.8 and 6.1.1.4'
O O 0.0106 0.0060 'International Tables Vol C Tables 4.2.6.8 and 6.1.1.4'
Cu Cu 0.3201 1.2651 'International Tables Vol C Tables 4.2.6.8 and 6.1.1.4'

loop_
_geom_angle_atom_site_label_1
_geom_angle_atom_site_label_2
_geom_angle_atom_site_label_3
_geom_angle_site_symmetry_1
_geom_angle_site_symmetry_3
_geom_angle
_geom_angle_publ_flag
O2 Cu1 O5 . . 90.69(12) ?
O2 Cu1 N2 . . 91.42(12) ?
O5 Cu1 N2 . . 175.95(12) ?
O2 Cu1 N1 . . 164.53(12) ?
O5 Cu1 N1 . . 95.00(12) ?
N2 Cu1 N1 . . 82.10(12) ?
O2 Cu1 O4 . . 102.84(14) ?
O5 Cu1 O4 . . 95.40(14) ?
N2 Cu1 O4 . . 87.49(14) ?
N1 Cu1 O4 . . 90.95(14) ?
O2 Cu1 Cu2 . . 83.04(9) ?
O5 Cu1 Cu2 . . 79.10(9) ?
N2 Cu1 Cu2 . . 97.73(9) ?
N1 Cu1 Cu2 . . 83.93(8) ?
O4 Cu1 Cu2 . . 172.09(12) ?
O1 Cu2 O6 . . 91.46(13) ?
O1 Cu2 N4 . . 93.81(12) ?
O6 Cu2 N4 . . 164.98(13) ?
O1 Cu2 N3 . . 173.84(13) ?
O6 Cu2 N3 . . 91.23(13) ?
N4 Cu2 N3 . . 82.25(12) ?
O1 Cu2 O3 . . 93.07(14) ?
O6 Cu2 O3 . . 97.50(14) ?
N4 Cu2 O3 . . 96.25(14) ?
N3 Cu2 O3 . . 92.07(14) ?
O1 Cu2 Cu1 . . 72.40(9) ?
O6 Cu2 Cu1 . . 77.09(9) ?
N4 Cu2 Cu1 . . 91.12(9) ?
N3 Cu2 Cu1 . . 102.83(9) ?
O3 Cu2 Cu1 . . 164.16(11) ?
C25 O1 Cu2 . . 134.9(3) ?
C25 O2 Cu1 . . 121.1(2) ?
Cu2 O3 H4 . . 122(5) ?
Cu2 O3 H16 . . 125(5) ?
H4 O3 H16 . . 110(7) ?
Cu1 O4 H24 . . 144(7) ?
Cu1 O4 H23 . . 118(5) ?
H24 O4 H23 . . 98(7) ?
C27 O5 Cu1 . . 126.8(2) ?
C27 O6 Cu2 . . 130.2(2) ?
H13D O13 H13C . . 97(7) ?
H14B O14 H14C . . 88(8) ?
C1 N1 C12 . . 117.8(3) ?
C1 N1 Cu1 . . 129.7(3) ?
C12 N1 Cu1 . . 112.5(2) ?
C10 N2 C11 . . 118.2(3) ?
C10 N2 Cu1 . . 129.3(3) ?
C11 N2 Cu1 . . 112.4(2) ?
C13 N3 C24 . . 119.2(3) ?
C13 N3 Cu2 . . 129.1(3) ?
C24 N3 Cu2 . . 111.7(2) ?
C22 N4 C23 . . 118.2(3) ?
C22 N4 Cu2 . . 129.3(3) ?
C23 N4 Cu2 . . 112.4(2) ?
O10 N5 O12 . . 122.5(7) ?
O10 N5 O11 . . 117.0(6) ?
O12 N5 O11 . . 120.4(6) ?
O8 N6 O7 . . 119.1(16) ?
O8 N6 O9 . . 112.7(14) ?
O7 N6 O9 . . 127.8(14) ?
N1 C1 C2 . . 122.4(4) ?
N1 C1 H1 . . 118.8 ?
C2 C1 H1 . . 118.8 ?
C3 C2 C1 . . 119.9(4) ?
C3 C2 H2 . . 120.1 ?
C1 C2 H2 . . 120.1 ?
C2 C3 C4 . . 119.2(4) ?
C2 C3 H3 . . 120.4 ?
C4 C3 H3 . . 120.4 ?
C12 C4 C3 . . 117.2(4) ?
C12 C4 C5 . . 118.5(4) ?
C3 C4 C5 . . 124.3(4) ?
C6 C5 C4 . . 121.3(4) ?
C6 C5 H5 . . 119.4 ?
C4 C5 H5 . . 119.4 ?
C5 C6 C7 . . 121.6(4) ?
C5 C6 H6 . . 119.2 ?
C7 C6 H6 . . 119.2 ?
C11 C7 C8 . . 117.1(4) ?
C11 C7 C6 . . 118.1(4) ?
C8 C7 C6 . . 124.8(4) ?
C9 C8 C7 . . 119.4(4) ?
C9 C8 H8 . . 120.3 ?
C7 C8 H8 . . 120.3 ?
C8 C9 C10 . . 120.0(4) ?
C8 C9 H9 . . 120.0 ?
C10 C9 H9 . . 120.0 ?
N2 C10 C9 . . 122.3(4) ?
N2 C10 H10 . . 118.9 ?
C9 C10 H10 . . 118.9 ?
N2 C11 C7 . . 123.0(3) ?
N2 C11 C12 . . 116.7(3) ?
C7 C11 C12 . . 120.2(3) ?
N1 C12 C4 . . 123.5(3) ?
N1 C12 C11 . . 116.2(3) ?
C4 C12 C11 . . 120.3(3) ?
N3 C13 C14 . . 121.4(4) ?
N3 C13 H13 . . 119.3 ?
C14 C13 H13 . . 119.3 ?
C15 C14 C13 . . 120.3(4) ?
C15 C14 H14 . . 119.9 ?
C13 C14 H14 . . 119.9 ?
C14 C15 C16 . . 119.1(4) ?
C14 C15 H15 . . 120.5 ?
C16 C15 H15 . . 120.5 ?
C24 C16 C15 . . 117.2(4) ?
C24 C16 C17 . . 118.4(4) ?
C15 C16 C17 . . 124.4(4) ?
C18 C17 C16 . . 121.5(4) ?
C18 C17 H17 . . 119.2 ?
C16 C17 H17 . . 119.2 ?
C17 C18 C19 . . 121.0(4) ?
C17 C18 H18 . . 119.5 ?
C19 C18 H18 . . 119.5 ?
C23 C19 C20 . . 116.8(4) ?
C23 C19 C18 . . 118.7(4) ?
C20 C19 C18 . . 124.4(4) ?
C21 C20 C19 . . 119.6(4) ?
C21 C20 H20 . . 120.2 ?
C19 C20 H20 . . 120.2 ?
C20 C21 C22 . . 120.0(4) ?
C20 C21 H21 . . 120.0 ?
C22 C21 H21 . . 120.0 ?
N4 C22 C21 . . 122.1(4) ?
N4 C22 H22 . . 119.0 ?
C21 C22 H22 . . 119.0 ?
N4 C23 C19 . . 123.3(3) ?
N4 C23 C24 . . 116.6(3) ?
C19 C23 C24 . . 120.1(3) ?
N3 C24 C16 . . 122.8(3) ?
N3 C24 C23 . . 117.0(3) ?
C16 C24 C23 . . 120.1(3) ?
O1 C25 O2 . . 125.4(3) ?
O1 C25 C26 . . 116.4(3) ?
O2 C25 C26 . . 118.1(3) ?
C25 C26 C28 . 3_655 113.2(3) ?
C25 C26 H26B . . 113(4) ?
C28 C26 H26B 3_655 . 110(4) ?
C25 C26 H26A . . 106(3) ?
C28 C26 H26A 3_655 . 114(3) ?
H26B C26 H26A . . 99(5) ?
O5 C27 O6 . . 125.5(3) ?
O5 C27 C28 . . 117.9(3) ?
O6 C27 C28 . . 116.6(3) ?
C26 C28 C27 3_655 . 114.8(3) ?
C26 C28 H28B 3_655 . 114(4) ?
C27 C28 H28B . . 103(4) ?
C26 C28 H28A 3_655 . 116(4) ?
C27 C28 H28A . . 97(4) ?
H28B C28 H28A . . 110(5) ?

loop_
_geom_bond_atom_site_label_1
_geom_bond_atom_site_label_2
_geom_bond_site_symmetry_2
_geom_bond_distance
_geom_bond_publ_flag
Cu1 O2 . 1.948(3) y
Cu1 O5 . 1.966(3) y
Cu1 N2 . 2.011(3) y
Cu1 N1 . 2.015(3) y
Cu1 O4 . 2.240(3) y
Cu1 Cu2 . 3.0322(6) ?
Cu2 O1 . 1.946(3) y
Cu2 O6 . 1.952(3) y
Cu2 N4 . 2.007(3) y
Cu2 N3 . 2.025(3) y
Cu2 O3 . 2.160(3) y
O1 C25 . 1.258(5) ?
O2 C25 . 1.264(5) ?
O3 H4 . 0.73(7) ?
O3 H16 . 0.70(6) ?
O4 H24 . 0.82(5) ?
O4 H23 . 0.82(6) ?
O5 C27 . 1.259(4) ?
O6 C27 . 1.260(5) ?
O7 N6 . 1.114(14) ?
O8 N6 . 1.099(14) ?
O9 N6 . 1.199(14) ?
O10 N5 . 1.216(8) ?
O11 N5 . 1.231(8) ?
O12 N5 . 1.224(8) ?
O13 H13D . 0.70(7) ?
O13 H13C . 0.75(8) ?
O14 H14B . 0.83(7) ?
O14 H14C . 0.82(8) ?
N1 C1 . 1.331(4) ?
N1 C12 . 1.362(4) ?
N2 C10 . 1.326(5) ?
N2 C11 . 1.360(5) ?
N3 C13 . 1.327(5) ?
N3 C24 . 1.358(5) ?
N4 C22 . 1.334(5) ?
N4 C23 . 1.359(4) ?
C1 C2 . 1.399(6) ?
C1 H1 . 0.9300 ?
C2 C3 . 1.371(7) ?
C2 H2 . 0.9300 ?
C3 C4 . 1.406(6) ?
C3 H3 . 0.9300 ?
C4 C12 . 1.398(5) ?
C4 C5 . 1.437(6) ?
C5 C6 . 1.342(7) ?
C5 H5 . 0.9300 ?
C6 C7 . 1.441(6) ?
C6 H6 . 0.9300 ?
C7 C11 . 1.401(5) ?
C7 C8 . 1.405(6) ?
C8 C9 . 1.364(7) ?
C8 H8 . 0.9300 ?
C9 C10 . 1.396(6) ?
C9 H9 . 0.9300 ?
C10 H10 . 0.9300 ?
C11 C12 . 1.432(5) ?
C13 C14 . 1.405(6) ?
C13 H13 . 0.9300 ?
C14 C15 . 1.369(7) ?
C14 H14 . 0.9300 ?
C15 C16 . 1.415(6) ?
C15 H15 . 0.9300 ?
C16 C24 . 1.403(5) ?
C16 C17 . 1.443(7) ?
C17 C18 . 1.344(7) ?
C17 H17 . 0.9300 ?
C18 C19 . 1.436(6) ?
C18 H18 . 0.9300 ?
C19 C23 . 1.407(5) ?
C19 C20 . 1.411(6) ?
C20 C21 . 1.364(7) ?
C20 H20 . 0.9300 ?
C21 C22 . 1.400(6) ?
C21 H21 . 0.9300 ?
C22 H22 . 0.9300 ?
C23 C24 . 1.426(5) ?
C25 C26 . 1.510(5) ?
C26 C28 3_655 1.510(5) ?
C26 H26B . 0.90(6) ?
C26 H26A . 0.89(5) ?
C27 C28 . 1.513(4) ?
C28 C26 3_655 1.510(5) ?
C28 H28B . 0.91(6) ?
C28 H28A . 0.90(7) ?

loop_
_geom_hbond_atom_site_label_D
_geom_hbond_atom_site_label_H
_geom_hbond_atom_site_label_A
_geom_hbond_site_symmetry_A
_geom_hbond_distance_DH
_geom_hbond_distance_HA
_geom_hbond_distance_DA
_geom_hbond_angle_DHA
_geom_hbond_publ_flag
O3 H4 O14 1_555 0.73(7) 1.99(7) 2.707(7) 169(7) y
O3 H16 O13 1_555 0.70(6) 2.07(6) 2.772(6) 177(9) y
O4 H23 O12 . 0.82(6) 2.27(6) 3.015(7) 153(5) y
O4 H24 O10 3_556 0.82(5) 2.03(6) 2.816(6) 161(8) y
O13 H13C O5 3_655 0.77(7) 2.24(7) 3.000(5) 167(7) y
O13 H13D O10 1_654 0.71(7) 2.23(7) 2.899(7) 159(8) y
O14 H14B O9 4_665 0.83(7) 2.15(6) 2.846(13) 142(6) y
O14 H14C O7 1_655 0.82(9) 2.10(9) 2.874(14) 158(10) y
